data_2216482
loop_
_publ_author_name
'Wu, Zhou'
'Shen, Peng'
'Jiang, Shende'

_publ_section_title
;
 (<i>S</i>)-Methyl
 2-(1,3-dioxoisoindolin-2-yl)-3-(4-iodophenyl)propionate
;
_journal_coeditor_code HB2624
_journal_issue 12
_journal_name_full 'Acta Crystallographica Section E'
_journal_page_first o4871
_journal_page_last o4871
_journal_paper_doi 10.1107/S1600536807055766
_journal_volume 63
_journal_year 2007
_chemical_formula_iupac 'C18 H14 I N O4'
_chemical_formula_moiety 'C18 H14 I N O4'
_chemical_formula_sum 'C18 H14 I N O4'
_chemical_formula_weight 435.20
_chemical_name_systematic
;
Methyl 2-(1,3-dioxoisoindolin-2-yl)-3-(4-iodophenyl)propionate
;
_space_group_IT_number 169
_symmetry_cell_setting hexagonal
_symmetry_space_group_name_Hall 'P 61'
_symmetry_space_group_name_H-M 'P 61'
_atom_sites_solution_hydrogens geom
_atom_sites_solution_primary direct
_atom_sites_solution_secondary difmap
_audit_creation_method SHELXL-97
_cell_angle_alpha 90.00
_cell_angle_beta 90.00
_cell_angle_gamma 120.00
_cell_formula_units_Z 6
_cell_length_a 10.1246(6)
_cell_length_b 10.1246(6)
_cell_length_c 29.528(3)
_cell_measurement_reflns_used 6976
_cell_measurement_temperature 294(2)
_cell_measurement_theta_max 26.00
_cell_measurement_theta_min 2.32
_cell_volume 2621.3(3)
_computing_cell_refinement 'SAINT (Bruker, 1997)'
_computing_data_collection 'SMART (Bruker, 1997)'
_computing_data_reduction 'SAINT (Bruker, 1997)'
_computing_molecular_graphics 'SHELXTL (Bruker, 1997)'
_computing_publication_material 'SHELXTL (Bruker, 1997)'
_computing_structure_refinement 'SHELXL97 (Sheldrick, 1997)'
_computing_structure_solution 'SHELXS97 (Sheldrick, 1997)'
_diffrn_ambient_temperature 294(2)
_diffrn_measured_fraction_theta_full 1.000
_diffrn_measured_fraction_theta_max 1.000
_diffrn_measurement_device_type 'Bruker SMART CCD'
_diffrn_measurement_method \w
_diffrn_radiation_monochromator graphite
_diffrn_radiation_source 'fine-focus sealed tube'
_diffrn_radiation_type MoK\a
_diffrn_radiation_wavelength 0.71073
_diffrn_reflns_av_R_equivalents 0.0405
_diffrn_reflns_av_sigmaI/netI 0.0291
_diffrn_reflns_limit_h_max 12
_diffrn_reflns_limit_h_min -12
_diffrn_reflns_limit_k_max 12
_diffrn_reflns_limit_k_min -10
_diffrn_reflns_limit_l_max 37
_diffrn_reflns_limit_l_min -23
_diffrn_reflns_number 15228
_diffrn_reflns_theta_full 26.45
_diffrn_reflns_theta_max 26.45
_diffrn_reflns_theta_min 2.32
_diffrn_standards_decay_% 0
_diffrn_standards_interval_count 0
_diffrn_standards_interval_time 0
_diffrn_standards_number 0
_exptl_absorpt_coefficient_mu 1.853
_exptl_absorpt_correction_T_max 0.732
_exptl_absorpt_correction_T_min 0.634
_exptl_absorpt_correction_type multi-scan
_exptl_absorpt_process_details '(SADABS; Bruker, 1997)'
_exptl_crystal_colour colorless
_exptl_crystal_density_diffrn 1.654
_exptl_crystal_density_method 'not measured'
_exptl_crystal_description block
_exptl_crystal_F_000 1284
_exptl_crystal_size_max 0.26
_exptl_crystal_size_mid 0.20
_exptl_crystal_size_min 0.18
_refine_diff_density_max 1.243
_refine_diff_density_min -0.462
_refine_ls_abs_structure_details 'Flack (1983), 1383 Friedel pairs'
_refine_ls_abs_structure_Flack 0.02(3)
_refine_ls_extinction_method none
_refine_ls_goodness_of_fit_ref 1.071
_refine_ls_hydrogen_treatment constr
_refine_ls_matrix_type full
_refine_ls_number_parameters 238
_refine_ls_number_reflns 3215
_refine_ls_number_restraints 29
_refine_ls_restrained_S_all 1.072
_refine_ls_R_factor_all 0.0472
_refine_ls_R_factor_gt 0.0409
_refine_ls_shift/su_max 0.002
_refine_ls_shift/su_mean 0.000
_refine_ls_structure_factor_coef Fsqd
_refine_ls_weighting_details 'calc w=1/[\s^2^(Fo^2^)+(0.0545P)^2^+3.4009P] where P=(Fo^2^+2Fc^2^)/3'
_refine_ls_weighting_scheme calc
_refine_ls_wR_factor_gt 0.1038
_refine_ls_wR_factor_ref 0.1079
_reflns_number_gt 2893
_reflns_number_total 3215
_reflns_threshold_expression I>2\s(I)
_cod_data_source_file hb2624.cif
_cod_data_source_block I
_cod_depositor_comments
;
The following automatic conversions were performed:
'_symmetry_cell_setting' value 'Hexagonal' changed to 'hexagonal'
according to '/home/saulius/struct/CIF-dictionaries/cif_core.dic'
dictionary named 'cif_core.dic' version 2.4.1 from 2010-06-29.

Automatic conversion script
Id: cif_fix_enum 1527 2010-12-29 10:47:43Z saulius 

The following automatic conversions were performed:

'_symmetry_cell_setting' value 'Hexagonal' changed to 'hexagonal'
according to /home/saulius/struct/CIF-dictionaries/cif_core.dic
dictionary named 'cif_core.dic' version 2.4.1 from 2010-06-29.

Automatic conversion script
Id: cif_fix_values 1715 2011-07-08 13:25:40Z adriana 
;
_cod_database_code 2216482
_cod_database_fobs_code 2216482

loop_
_symmetry_equiv_pos_as_xyz
'x, y, z'
'-y, x-y, z+1/3'
'-x+y, -x, z+2/3'
'-x, -y, z+1/2'
'y, -x+y, z+5/6'
'x-y, x, z+1/6'

loop_
_atom_site_type_symbol
_atom_site_label
_atom_site_fract_x
_atom_site_fract_y
_atom_site_fract_z
_atom_site_U_iso_or_equiv
_atom_site_adp_type
_atom_site_calc_flag
_atom_site_refinement_flags
_atom_site_occupancy
_atom_site_disorder_assembly
_atom_site_disorder_group
I I1 0.77592(5) 1.07946(5) 0.10858(3) 0.06792(18) Uani d . 1 . .
N N1 0.4928(5) 0.3527(5) 0.05051(16) 0.0360(10) Uani d . 1 . .
O O1 0.4372(5) 0.3960(5) -0.02138(15) 0.0465(10) Uani d . 1 . .
O O2 0.6200(5) 0.3471(6) 0.11397(17) 0.0600(12) Uani d . 1 . .
O O3 0.2869(6) 0.0642(6) 0.0247(2) 0.0713(16) Uani d . 1 A .
C C1 0.5277(6) 0.4077(6) 0.00639(19) 0.0341(11) Uani d . 1 . .
C C2 0.6966(6) 0.4763(6) 0.0025(2) 0.0359(12) Uani d . 1 . .
C C3 0.7501(6) 0.4599(6) 0.0432(2) 0.0396(12) Uani d . 1 . .
C C4 0.6223(7) 0.3823(7) 0.0750(2) 0.0411(13) Uani d . 1 . .
C C5 0.7908(7) 0.5437(7) -0.0339(2) 0.0445(13) Uani d . 1 . .
H H5 0.7540 0.5577 -0.0613 0.053 Uiso calc R 1 . .
C C6 0.9429(7) 0.5898(7) -0.0280(3) 0.0563(17) Uani d . 1 . .
H H6 1.0097 0.6341 -0.0522 0.068 Uiso calc R 1 . .
C C7 0.9983(7) 0.5724(7) 0.0123(3) 0.0562(18) Uani d . 1 . .
H H7 1.1014 0.6038 0.0149 0.067 Uiso calc R 1 . .
C C8 0.9028(7) 0.5082(7) 0.0499(3) 0.0499(15) Uani d . 1 . .
H H8 0.9399 0.4986 0.0778 0.060 Uiso calc R 1 . .
C C9 0.3423(6) 0.2826(6) 0.0706(2) 0.0377(11) Uani d . 1 A .
H H9 0.3529 0.2611 0.1023 0.045 Uiso calc R 1 . .
C C10 0.2728(6) 0.3867(6) 0.0705(2) 0.0420(13) Uani d . 1 . .
H H10A 0.2273 0.3810 0.0411 0.050 Uiso calc R 1 . .
H H10B 0.1925 0.3510 0.0930 0.050 Uiso calc R 1 . .
C C11 0.3893(6) 0.5489(7) 0.0803(2) 0.0380(12) Uani d . 1 . .
C C12 0.4320(7) 0.6593(7) 0.0470(2) 0.0442(13) Uani d . 1 . .
H H12 0.3870 0.6317 0.0186 0.053 Uiso calc R 1 . .
C C13 0.5407(8) 0.8105(7) 0.0554(2) 0.0519(15) Uani d . 1 . .
H H13 0.5649 0.8837 0.0330 0.062 Uiso calc R 1 . .
C C14 0.6121(7) 0.8516(6) 0.0965(2) 0.0449(14) Uani d . 1 . .
C C15 0.5726(7) 0.7436(7) 0.1301(2) 0.0455(13) Uani d . 1 . .
H H15 0.6206 0.7719 0.1581 0.055 Uiso calc R 1 . .
C C16 0.4634(7) 0.5953(7) 0.1225(2) 0.0430(13) Uani d . 1 . .
H H16 0.4377 0.5240 0.1455 0.052 Uiso calc R 1 . .
C C17 0.2436(7) 0.1291(7) 0.0471(2) 0.0461(14) Uani d D 1 . .
O O4 0.1059(13) 0.0680(14) 0.0656(8) 0.053(4) Uani d PDU 0.49(4) A 1
C C18 -0.0093(14) -0.0829(17) 0.0483(10) 0.071(6) Uani d PDU 0.49(4) A 1
H H18A 0.0404 -0.1362 0.0374 0.107 Uiso calc PR 0.49(4) A 1
H H18B -0.0651 -0.0702 0.0240 0.107 Uiso calc PR 0.49(4) A 1
H H18C -0.0783 -0.1406 0.0723 0.107 Uiso calc PR 0.49(4) A 1
O O4' 0.0968(8) 0.0875(16) 0.0475(8) 0.051(4) Uani d PDU 0.51(4) A 2
C C18' -0.0090(15) -0.0543(18) 0.0238(10) 0.067(6) Uani d PDU 0.51(4) A 2
H H18D 0.0251 -0.0502 -0.0067 0.100 Uiso calc PR 0.51(4) A 2
H H18E -0.1092 -0.0660 0.0236 0.100 Uiso calc PR 0.51(4) A 2
H H18F -0.0123 -0.1394 0.0392 0.100 Uiso calc PR 0.51(4) A 2

loop_
_atom_site_aniso_label
_atom_site_aniso_U_11
_atom_site_aniso_U_22
_atom_site_aniso_U_33
_atom_site_aniso_U_12
_atom_site_aniso_U_13
_atom_site_aniso_U_23
I1 0.0592(3) 0.0433(2) 0.0838(3) 0.0125(2) 0.0126(3) -0.0134(3)
N1 0.038(2) 0.040(2) 0.030(2) 0.020(2) 0.0019(19) 0.0005(19)
O1 0.047(2) 0.058(3) 0.039(2) 0.030(2) -0.0060(19) 0.0018(19)
O2 0.062(3) 0.082(3) 0.042(3) 0.040(2) -0.004(2) 0.002(2)
O3 0.059(3) 0.054(3) 0.098(4) 0.026(2) 0.020(3) -0.017(3)
C1 0.042(3) 0.031(2) 0.031(3) 0.019(2) -0.002(2) -0.004(2)
C2 0.036(3) 0.028(2) 0.045(3) 0.018(2) -0.001(2) -0.003(2)
C3 0.045(3) 0.038(3) 0.039(3) 0.023(2) -0.009(2) -0.007(2)
C4 0.046(3) 0.043(3) 0.039(3) 0.026(3) -0.008(2) -0.005(2)
C5 0.046(3) 0.041(3) 0.044(3) 0.019(3) 0.003(3) 0.001(3)
C6 0.044(3) 0.043(3) 0.067(5) 0.010(3) 0.016(3) 0.002(3)
C7 0.032(3) 0.050(4) 0.082(6) 0.017(3) -0.005(3) -0.015(3)
C8 0.036(3) 0.050(3) 0.064(4) 0.022(3) -0.012(3) -0.009(3)
C9 0.036(3) 0.041(3) 0.037(3) 0.020(2) 0.005(2) 0.001(2)
C10 0.040(3) 0.044(3) 0.045(4) 0.023(3) 0.003(2) -0.005(2)
C11 0.040(3) 0.050(3) 0.029(3) 0.027(3) 0.004(2) 0.004(2)
C12 0.050(3) 0.044(3) 0.036(3) 0.023(3) -0.005(3) -0.004(2)
C13 0.059(4) 0.042(3) 0.046(4) 0.018(3) 0.003(3) 0.005(3)
C14 0.042(3) 0.033(3) 0.051(4) 0.012(2) 0.005(3) -0.006(2)
C15 0.047(3) 0.049(3) 0.040(3) 0.024(3) -0.007(3) -0.014(3)
C16 0.042(3) 0.047(3) 0.040(3) 0.022(3) 0.005(2) 0.005(2)
C17 0.046(3) 0.036(3) 0.057(4) 0.021(3) 0.001(3) -0.005(3)
O4 0.044(5) 0.039(5) 0.067(8) 0.015(4) 0.013(5) -0.002(5)
C18 0.064(8) 0.064(8) 0.076(10) 0.024(6) 0.007(7) -0.023(7)
O4' 0.040(5) 0.046(6) 0.061(8) 0.017(4) 0.002(4) -0.014(5)
C18' 0.054(8) 0.044(7) 0.082(10) 0.008(5) 0.008(6) -0.013(7)

loop_
_atom_type_symbol
_atom_type_description
_atom_type_scat_dispersion_real
_atom_type_scat_dispersion_imag
_atom_type_scat_source
C C 0.0033 0.0016 'International Tables Vol C Tables 4.2.6.8 and 6.1.1.4'
H H 0.0000 0.0000 'International Tables Vol C Tables 4.2.6.8 and 6.1.1.4'
N N 0.0061 0.0033 'International Tables Vol C Tables 4.2.6.8 and 6.1.1.4'
O O 0.0106 0.0060 'International Tables Vol C Tables 4.2.6.8 and 6.1.1.4'
I I -0.4742 1.8119 'International Tables Vol C Tables 4.2.6.8 and 6.1.1.4'

loop_
_geom_angle_atom_site_label_1
_geom_angle_atom_site_label_2
_geom_angle_atom_site_label_3
_geom_angle
C1 N1 C4 112.1(5)
C1 N1 C9 125.1(5)
C4 N1 C9 122.6(5)
O1 C1 N1 125.2(5)
O1 C1 C2 129.6(5)
N1 C1 C2 105.2(5)
C3 C2 C5 122.2(5)
C3 C2 C1 107.8(5)
C5 C2 C1 130.0(6)
C2 C3 C8 121.7(6)
C2 C3 C4 109.4(5)
C8 C3 C4 128.8(6)
O2 C4 N1 123.9(6)
O2 C4 C3 130.8(6)
N1 C4 C3 105.4(5)
C2 C5 C6 116.7(6)
C2 C5 H5 121.6
C6 C5 H5 121.6
C7 C6 C5 122.0(6)
C7 C6 H6 119.0
C5 C6 H6 119.0
C6 C7 C8 121.2(6)
C6 C7 H7 119.4
C8 C7 H7 119.4
C3 C8 C7 116.1(6)
C3 C8 H8 121.9
C7 C8 H8 121.9
N1 C9 C17 107.7(4)
N1 C9 C10 113.3(5)
C17 C9 C10 114.0(5)
N1 C9 H9 107.2
C17 C9 H9 107.2
C10 C9 H9 107.2
C11 C10 C9 111.9(5)
C11 C10 H10A 109.2
C9 C10 H10A 109.2
C11 C10 H10B 109.2
C9 C10 H10B 109.2
H10A C10 H10B 107.9
C12 C11 C16 117.3(6)
C12 C11 C10 120.3(5)
C16 C11 C10 122.4(5)
C11 C12 C13 121.2(6)
C11 C12 H12 119.4
C13 C12 H12 119.4
C14 C13 C12 120.0(6)
C14 C13 H13 120.0
C12 C13 H13 120.0
C13 C14 C15 119.8(6)
C13 C14 I1 119.6(5)
C15 C14 I1 120.6(5)
C16 C15 C14 120.6(6)
C16 C15 H15 119.7
C14 C15 H15 119.7
C15 C16 C11 121.1(6)
C15 C16 H16 119.5
C11 C16 H16 119.5
O3 C17 O4 125.1(8)
O3 C17 O4' 120.3(8)
O4 C17 O4' 25.8(7)
O3 C17 C9 126.4(6)
O4 C17 C9 106.7(7)
O4' C17 C9 112.2(7)
C17 O4 C18 116.4(9)
C17 O4' C18' 117.4(9)
O4' C18' H18D 109.5
O4' C18' H18E 109.5
H18D C18' H18E 109.5
O4' C18' H18F 109.5
H18D C18' H18F 109.5
H18E C18' H18F 109.5

loop_
_geom_bond_atom_site_label_1
_geom_bond_atom_site_label_2
_geom_bond_distance
I1 C14 2.091(6)
N1 C1 1.391(7)
N1 C4 1.393(7)
N1 C9 1.448(7)
O1 C1 1.191(7)
O2 C4 1.201(8)
O3 C17 1.162(7)
C1 C2 1.494(8)
C2 C3 1.363(8)
C2 C5 1.371(9)
C3 C8 1.383(8)
C3 C4 1.469(9)
C5 C6 1.379(9)
C5 H5 0.9300
C6 C7 1.364(11)
C6 H6 0.9300
C7 C8 1.402(11)
C7 H7 0.9300
C8 H8 0.9300
C9 C17 1.530(8)
C9 C10 1.531(8)
C9 H9 0.9800
C10 C11 1.495(8)
C10 H10A 0.9700
C10 H10B 0.9700
C11 C12 1.386(9)
C11 C16 1.407(8)
C12 C13 1.389(9)
C12 H12 0.9300
C13 C14 1.368(10)
C13 H13 0.9300
C14 C15 1.377(9)
C15 C16 1.367(9)
C15 H15 0.9300
C16 H16 0.9300
C17 O4 1.327(9)
C17 O4' 1.327(9)
O4 C18 1.474(9)
C18 H18A 0.9600
C18 H18B 0.9600
C18 H18C 0.9600
O4' C18' 1.469(9)
C18' H18D 0.9600
C18' H18E 0.9600
C18' H18F 0.9600

loop_
_geom_hbond_atom_site_label_D
_geom_hbond_atom_site_label_H
_geom_hbond_atom_site_label_A
_geom_hbond_site_symmetry_A
_geom_hbond_distance_DH
_geom_hbond_distance_HA
_geom_hbond_distance_DA
_geom_hbond_angle_DHA
C12 H12 O2 5_564 0.93 2.43 3.236(8) 145
C8 H8 O1 6_655 0.93 2.46 3.379(8) 170

loop_
_geom_torsion_atom_site_label_1
_geom_torsion_atom_site_label_2
_geom_torsion_atom_site_label_3
_geom_torsion_atom_site_label_4
_geom_torsion
C4 N1 C1 O1 179.5(5)
C9 N1 C1 O1 -4.8(8)
C4 N1 C1 C2 1.2(6)
C9 N1 C1 C2 176.9(5)
O1 C1 C2 C3 -178.8(6)
N1 C1 C2 C3 -0.6(6)
O1 C1 C2 C5 0.2(10)
N1 C1 C2 C5 178.4(5)
C5 C2 C3 C8 -1.1(9)
C1 C2 C3 C8 177.9(5)
C5 C2 C3 C4 -179.3(5)
C1 C2 C3 C4 -0.2(6)
C1 N1 C4 O2 179.0(6)
C9 N1 C4 O2 3.3(9)
C1 N1 C4 C3 -1.4(6)
C9 N1 C4 C3 -177.1(5)
C2 C3 C4 O2 -179.5(6)
C8 C3 C4 O2 2.5(11)
C2 C3 C4 N1 0.9(6)
C8 C3 C4 N1 -177.0(6)
C3 C2 C5 C6 2.3(9)
C1 C2 C5 C6 -176.6(6)
C2 C5 C6 C7 -1.3(9)
C5 C6 C7 C8 -0.8(10)
C2 C3 C8 C7 -1.0(9)
C4 C3 C8 C7 176.8(6)
C6 C7 C8 C3 2.0(10)
C1 N1 C9 C17 68.4(6)
C4 N1 C9 C17 -116.4(6)
C1 N1 C9 C10 -58.6(7)
C4 N1 C9 C10 116.7(6)
N1 C9 C10 C11 -38.7(7)
C17 C9 C10 C11 -162.4(5)
C9 C10 C11 C12 112.3(6)
C9 C10 C11 C16 -65.6(7)
C16 C11 C12 C13 -1.6(9)
C10 C11 C12 C13 -179.6(6)
C11 C12 C13 C14 2.6(10)
C12 C13 C14 C15 -2.0(10)
C12 C13 C14 I1 179.8(5)
C13 C14 C15 C16 0.5(9)
I1 C14 C15 C16 178.7(4)
C14 C15 C16 C11 0.4(9)
C12 C11 C16 C15 0.2(8)
C10 C11 C16 C15 178.1(5)
N1 C9 C17 O3 15.4(9)
C10 C9 C17 O3 142.0(7)
N1 C9 C17 O4 -179.1(12)
C10 C9 C17 O4 -52.6(13)
N1 C9 C17 O4' -152.3(13)
C10 C9 C17 O4' -25.7(14)
O3 C17 O4 C18 -14(2)
O4' C17 O4 C18 74(2)
C9 C17 O4 C18 -179.4(13)
O3 C17 O4' C18' 8(2)
O4 C17 O4' C18' -101(3)
C9 C17 O4' C18' 176.9(12)
